data_2227910
loop_
_publ_author_name
'A. Shaker, Shayma'
'Khaledi, Hamid'
'Mohd Ali, Hapipah'

_publ_section_title
;
 2-Methylbenzimidazolium thiocyanate--2-methylbenzimidazole (1/1)
;
_journal_coeditor_code PV2314
_journal_issue 9
_journal_name_full 'Acta Crystallographica Section E'
_journal_page_first o2291
_journal_paper_doi 10.1107/S1600536810031181
_journal_volume 66
_journal_year 2010
_chemical_formula_iupac 'C8 H9 N2 +, S C N -, C8 H8 N2'
_chemical_formula_moiety 'C8 H9 N2 +, C N S -, C8 H8 N2'
_chemical_formula_sum 'C17 H17 N5 S'
_chemical_formula_weight 323.42
_chemical_name_systematic
;
2-Methylbenzimidazolium thiocyanate--2-methylbenzimidazole (1/1)
;
_space_group_IT_number 14
_symmetry_cell_setting monoclinic
_symmetry_space_group_name_Hall '-P 2yn'
_symmetry_space_group_name_H-M 'P 1 21/n 1'
_atom_sites_solution_hydrogens geom
_atom_sites_solution_primary direct
_atom_sites_solution_secondary difmap
_audit_creation_method SHELXL-97
_cell_angle_alpha 90.00
_cell_angle_beta 100.7450(10)
_cell_angle_gamma 90.00
_cell_formula_units_Z 4
_cell_length_a 11.0952(7)
_cell_length_b 6.9664(4)
_cell_length_c 21.4195(13)
_cell_measurement_reflns_used 1739
_cell_measurement_temperature 100(2)
_cell_measurement_theta_max 25.10
_cell_measurement_theta_min 2.26
_cell_volume 1626.56(17)
_computing_cell_refinement 'SAINT (Bruker, 2007)'
_computing_data_collection 'APEX2 (Bruker, 2007)'
_computing_data_reduction 'SAINT (Bruker, 2007)'
_computing_molecular_graphics 'XSEED (Barbour, 2001)'
_computing_publication_material
;
SHELXL97 (Sheldrick, 2008) and publCIF (Westrip, 2010)
;
_computing_structure_refinement 'SHELXL97 (Sheldrick, 2008)'
_computing_structure_solution 'SHELXS97 (Sheldrick, 2008)'
_diffrn_ambient_temperature 100(2)
_diffrn_measured_fraction_theta_full 1.000
_diffrn_measured_fraction_theta_max 0.998
_diffrn_measurement_device_type 'Bruker APEXII CCD'
_diffrn_measurement_method '\f and \w scans'
_diffrn_radiation_monochromator graphite
_diffrn_radiation_source 'fine-focus sealed tube'
_diffrn_radiation_type MoK\a
_diffrn_radiation_wavelength 0.71073
_diffrn_reflns_av_R_equivalents 0.0366
_diffrn_reflns_av_sigmaI/netI 0.0437
_diffrn_reflns_limit_h_max 13
_diffrn_reflns_limit_h_min -13
_diffrn_reflns_limit_k_max 8
_diffrn_reflns_limit_k_min -7
_diffrn_reflns_limit_l_max 26
_diffrn_reflns_limit_l_min -26
_diffrn_reflns_number 8812
_diffrn_reflns_theta_full 25.25
_diffrn_reflns_theta_max 25.99
_diffrn_reflns_theta_min 1.94
_exptl_absorpt_coefficient_mu 0.206
_exptl_absorpt_correction_T_max 0.9878
_exptl_absorpt_correction_T_min 0.9504
_exptl_absorpt_correction_type multi-scan
_exptl_absorpt_process_details '(SADABS; Sheldrick, 1996)'
_exptl_crystal_colour yellow
_exptl_crystal_density_diffrn 1.321
_exptl_crystal_density_method 'not measured'
_exptl_crystal_description plate
_exptl_crystal_F_000 680
_exptl_crystal_size_max 0.25
_exptl_crystal_size_mid 0.25
_exptl_crystal_size_min 0.06
_refine_diff_density_max 0.20
_refine_diff_density_min -0.28
_refine_ls_extinction_method none
_refine_ls_goodness_of_fit_ref 1.027
_refine_ls_hydrogen_treatment mixed
_refine_ls_matrix_type full
_refine_ls_number_parameters 222
_refine_ls_number_reflns 3193
_refine_ls_number_restraints 3
_refine_ls_restrained_S_all 1.027
_refine_ls_R_factor_all 0.0584
_refine_ls_R_factor_gt 0.0394
_refine_ls_shift/su_max 0.000
_refine_ls_shift/su_mean 0.000
_refine_ls_structure_factor_coef Fsqd
_refine_ls_weighting_details 'calc w=1/[\s^2^(Fo^2^)+(0.0350P)^2^+0.6349P] where P=(Fo^2^+2Fc^2^)/3'
_refine_ls_weighting_scheme calc
_refine_ls_wR_factor_gt 0.0837
_refine_ls_wR_factor_ref 0.0928
_reflns_number_gt 2427
_reflns_number_total 3193
_reflns_threshold_expression I>2\s(I)
_cod_data_source_file pv2314.cif
_cod_data_source_block I
_cod_original_sg_symbol_H-M 'P 21/n'
_cod_database_code 2227910
_cod_database_fobs_code 2227910

loop_
_symmetry_equiv_pos_as_xyz
'x, y, z'
'-x+1/2, y+1/2, -z+1/2'
'-x, -y, -z'
'x-1/2, -y-1/2, z-1/2'

loop_
_atom_site_type_symbol
_atom_site_label
_atom_site_fract_x
_atom_site_fract_y
_atom_site_fract_z
_atom_site_U_iso_or_equiv
_atom_site_adp_type
_atom_site_calc_flag
_atom_site_refinement_flags
_atom_site_occupancy
_atom_site_disorder_assembly
_atom_site_disorder_group
N N1 0.76009(14) 0.1676(2) 0.43464(7) 0.0183(4) Uani d D 1 . .
H H1N 0.7853(18) 0.196(3) 0.4761(8) 0.033(6) Uiso d D 1 . .
N N2 0.76652(13) 0.1089(2) 0.33548(7) 0.0169(3) Uani d D 1 . .
H H2N 0.7976(19) 0.090(3) 0.2999(8) 0.038(7) Uiso d D 1 . .
C C1 0.96598(16) 0.1988(3) 0.40543(9) 0.0233(4) Uani d . 1 . .
H H1A 1.0105 0.0784 0.4165 0.035 Uiso calc R 1 . .
H H1B 0.9851 0.2889 0.4410 0.035 Uiso calc R 1 . .
H H1C 0.9908 0.2546 0.3678 0.035 Uiso calc R 1 . .
C C2 0.83267(16) 0.1602(3) 0.39179(8) 0.0174(4) Uani d . 1 . .
C C3 0.64561(16) 0.0800(3) 0.34260(9) 0.0170(4) Uani d . 1 . .
C C4 0.54091(16) 0.0242(3) 0.29996(9) 0.0198(4) Uani d . 1 . .
H H4 0.5429 -0.0024 0.2567 0.024 Uiso calc R 1 . .
C C5 0.43398(17) 0.0096(3) 0.32393(10) 0.0244(5) Uani d . 1 . .
H H5 0.3608 -0.0290 0.2963 0.029 Uiso calc R 1 . .
C C6 0.43008(17) 0.0498(3) 0.38747(10) 0.0262(5) Uani d . 1 . .
H H6 0.3545 0.0381 0.4019 0.031 Uiso calc R 1 . .
C C7 0.53387(17) 0.1064(3) 0.42968(10) 0.0227(4) Uani d . 1 . .
H H7 0.5317 0.1352 0.4728 0.027 Uiso calc R 1 . .
C C8 0.64148(16) 0.1190(3) 0.40569(9) 0.0173(4) Uani d . 1 . .
N N3 0.49936(14) 0.4693(2) 0.66246(7) 0.0179(3) Uani d D 1 . .
H H3N 0.5709(14) 0.483(3) 0.6527(9) 0.022(5) Uiso d D 1 . .
N N4 0.36143(13) 0.4455(2) 0.72545(7) 0.0175(3) Uani d . 1 . .
C C9 0.57509(16) 0.5348(3) 0.77709(9) 0.0236(4) Uani d . 1 . .
H H9A 0.5377 0.5843 0.8119 0.035 Uiso calc R 1 . .
H H9B 0.6283 0.6334 0.7640 0.035 Uiso calc R 1 . .
H H9C 0.6239 0.4205 0.7915 0.035 Uiso calc R 1 . .
C C10 0.47689(16) 0.4834(3) 0.72223(9) 0.0174(4) Uani d . 1 . .
C C11 0.39134(16) 0.4178(3) 0.62290(9) 0.0173(4) Uani d . 1 . .
C C12 0.36142(17) 0.3839(3) 0.55802(9) 0.0212(4) Uani d . 1 . .
H H12 0.4209 0.3944 0.5315 0.025 Uiso calc R 1 . .
C C13 0.24092(18) 0.3343(3) 0.53365(9) 0.0235(4) Uani d . 1 . .
H H13 0.2171 0.3092 0.4895 0.028 Uiso calc R 1 . .
C C14 0.15347(18) 0.3204(3) 0.57299(9) 0.0239(4) Uani d . 1 . .
H H14 0.0715 0.2865 0.5549 0.029 Uiso calc R 1 . .
C C15 0.18384(16) 0.3548(3) 0.63752(9) 0.0204(4) Uani d . 1 . .
H H15 0.1240 0.3455 0.6638 0.024 Uiso calc R 1 . .
C C16 0.30494(16) 0.4037(3) 0.66294(8) 0.0167(4) Uani d . 1 . .
S S1 0.79070(4) 0.52630(8) 0.64995(2) 0.02656(15) Uani d . 1 . .
N N5 0.83250(16) 0.2375(3) 0.56491(8) 0.0283(4) Uani d . 1 . .
C C17 0.81466(16) 0.3567(3) 0.60007(9) 0.0208(4) Uani d . 1 . .

loop_
_atom_site_aniso_label
_atom_site_aniso_U_11
_atom_site_aniso_U_22
_atom_site_aniso_U_33
_atom_site_aniso_U_12
_atom_site_aniso_U_13
_atom_site_aniso_U_23
N1 0.0217(8) 0.0189(9) 0.0143(8) 0.0006(7) 0.0030(6) -0.0004(7)
N2 0.0162(8) 0.0193(9) 0.0156(8) 0.0004(6) 0.0041(6) -0.0006(7)
C1 0.0184(10) 0.0266(12) 0.0237(10) 0.0000(8) 0.0006(8) -0.0034(9)
C2 0.0200(9) 0.0152(10) 0.0169(9) 0.0024(7) 0.0029(7) 0.0009(8)
C3 0.0186(9) 0.0132(10) 0.0198(10) 0.0019(7) 0.0051(7) 0.0022(8)
C4 0.0197(9) 0.0175(10) 0.0210(10) 0.0005(8) 0.0008(7) 0.0007(9)
C5 0.0181(9) 0.0196(11) 0.0343(12) -0.0004(8) 0.0016(8) 0.0046(9)
C6 0.0213(10) 0.0226(11) 0.0380(12) 0.0022(8) 0.0145(9) 0.0068(10)
C7 0.0283(11) 0.0180(11) 0.0248(10) 0.0030(8) 0.0125(8) 0.0040(9)
C8 0.0197(9) 0.0115(10) 0.0207(10) 0.0015(7) 0.0043(7) 0.0028(8)
N3 0.0143(8) 0.0202(9) 0.0205(8) 0.0002(7) 0.0063(6) 0.0005(7)
N4 0.0178(8) 0.0181(9) 0.0165(8) -0.0002(6) 0.0031(6) 0.0013(7)
C9 0.0197(10) 0.0262(11) 0.0242(10) -0.0011(8) 0.0021(8) -0.0001(9)
C10 0.0180(9) 0.0149(10) 0.0193(9) 0.0001(7) 0.0032(7) -0.0002(8)
C11 0.0192(9) 0.0131(10) 0.0193(9) 0.0011(7) 0.0027(7) 0.0009(8)
C12 0.0291(10) 0.0159(10) 0.0201(10) 0.0016(8) 0.0083(8) 0.0022(8)
C13 0.0328(11) 0.0177(11) 0.0177(10) -0.0005(9) -0.0011(8) 0.0000(9)
C14 0.0230(10) 0.0202(11) 0.0258(11) -0.0027(8) -0.0018(8) 0.0027(9)
C15 0.0182(9) 0.0188(11) 0.0240(10) -0.0017(8) 0.0032(8) 0.0029(9)
C16 0.0213(9) 0.0126(9) 0.0159(9) 0.0023(7) 0.0025(7) 0.0027(8)
S1 0.0226(3) 0.0293(3) 0.0296(3) -0.0040(2) 0.0095(2) -0.0066(2)
N5 0.0336(10) 0.0324(11) 0.0184(9) 0.0026(8) 0.0033(7) -0.0006(8)
C17 0.0166(9) 0.0285(12) 0.0165(9) -0.0007(8) 0.0010(7) 0.0060(9)

loop_
_atom_type_symbol
_atom_type_description
_atom_type_scat_dispersion_real
_atom_type_scat_dispersion_imag
_atom_type_scat_source
C C 0.0033 0.0016 'International Tables Vol C Tables 4.2.6.8 and 6.1.1.4'
H H 0.0000 0.0000 'International Tables Vol C Tables 4.2.6.8 and 6.1.1.4'
N N 0.0061 0.0033 'International Tables Vol C Tables 4.2.6.8 and 6.1.1.4'
S S 0.1246 0.1234 'International Tables Vol C Tables 4.2.6.8 and 6.1.1.4'

loop_
_geom_angle_atom_site_label_1
_geom_angle_atom_site_label_2
_geom_angle_atom_site_label_3
_geom_angle_site_symmetry_1
_geom_angle_site_symmetry_3
_geom_angle
_geom_angle_publ_flag
C2 N1 C8 . . 109.14(15) ?
C2 N1 H1N . . 124.9(13) ?
C8 N1 H1N . . 125.9(13) ?
C2 N2 C3 . . 108.51(15) ?
C2 N2 H2N . . 124.6(14) ?
C3 N2 H2N . . 126.8(14) ?
C2 C1 H1A . . 109.5 ?
C2 C1 H1B . . 109.5 ?
H1A C1 H1B . . 109.5 ?
C2 C1 H1C . . 109.5 ?
H1A C1 H1C . . 109.5 ?
H1B C1 H1C . . 109.5 ?
N1 C2 N2 . . 109.35(15) ?
N1 C2 C1 . . 124.67(16) ?
N2 C2 C1 . . 125.96(17) ?
C8 C3 C4 . . 121.23(17) ?
C8 C3 N2 . . 106.61(15) ?
C4 C3 N2 . . 132.17(17) ?
C5 C4 C3 . . 116.49(18) ?
C5 C4 H4 . . 121.8 ?
C3 C4 H4 . . 121.8 ?
C4 C5 C6 . . 122.11(18) ?
C4 C5 H5 . . 118.9 ?
C6 C5 H5 . . 118.9 ?
C7 C6 C5 . . 121.38(18) ?
C7 C6 H6 . . 119.3 ?
C5 C6 H6 . . 119.3 ?
C6 C7 C8 . . 116.43(18) ?
C6 C7 H7 . . 121.8 ?
C8 C7 H7 . . 121.8 ?
C3 C8 C7 . . 122.36(17) ?
C3 C8 N1 . . 106.39(15) ?
C7 C8 N1 . . 131.25(18) ?
C10 N3 C11 . . 107.93(15) ?
C10 N3 H3N . . 124.1(13) ?
C11 N3 H3N . . 127.8(13) ?
C10 N4 C16 . . 104.90(15) ?
C10 C9 H9A . . 109.5 ?
C10 C9 H9B . . 109.5 ?
H9A C9 H9B . . 109.5 ?
C10 C9 H9C . . 109.5 ?
H9A C9 H9C . . 109.5 ?
H9B C9 H9C . . 109.5 ?
N4 C10 N3 . . 112.71(15) ?
N4 C10 C9 . . 125.46(17) ?
N3 C10 C9 . . 121.82(16) ?
N3 C11 C12 . . 132.64(17) ?
N3 C11 C16 . . 104.88(16) ?
C12 C11 C16 . . 122.48(17) ?
C13 C12 C11 . . 116.98(17) ?
C13 C12 H12 . . 121.5 ?
C11 C12 H12 . . 121.5 ?
C12 C13 C14 . . 121.20(18) ?
C12 C13 H13 . . 119.4 ?
C14 C13 H13 . . 119.4 ?
C15 C14 C13 . . 121.49(18) ?
C15 C14 H14 . . 119.3 ?
C13 C14 H14 . . 119.3 ?
C14 C15 C16 . . 118.08(17) ?
C14 C15 H15 . . 121.0 ?
C16 C15 H15 . . 121.0 ?
C15 C16 N4 . . 130.66(17) ?
C15 C16 C11 . . 119.76(17) ?
N4 C16 C11 . . 109.58(15) ?
N5 C17 S1 . . 179.47(18) ?

loop_
_geom_bond_atom_site_label_1
_geom_bond_atom_site_label_2
_geom_bond_site_symmetry_2
_geom_bond_distance
_geom_bond_publ_flag
N1 C2 . 1.330(2) ?
N1 C8 . 1.388(2) ?
N1 H1N . 0.901(15) ?
N2 C2 . 1.338(2) ?
N2 C3 . 1.393(2) ?
N2 H2N . 0.902(15) ?
C1 C2 . 1.478(2) ?
C1 H1A . 0.9800 ?
C1 H1B . 0.9800 ?
C1 H1C . 0.9800 ?
C3 C8 . 1.387(2) ?
C3 C4 . 1.392(2) ?
C4 C5 . 1.381(3) ?
C4 H4 . 0.9500 ?
C5 C6 . 1.398(3) ?
C5 H5 . 0.9500 ?
C6 C7 . 1.382(3) ?
C6 H6 . 0.9500 ?
C7 C8 . 1.388(3) ?
C7 H7 . 0.9500 ?
N3 C10 . 1.353(2) ?
N3 C11 . 1.380(2) ?
N3 H3N . 0.862(15) ?
N4 C10 . 1.322(2) ?
N4 C16 . 1.399(2) ?
C9 C10 . 1.489(2) ?
C9 H9A . 0.9800 ?
C9 H9B . 0.9800 ?
C9 H9C . 0.9800 ?
C11 C12 . 1.387(3) ?
C11 C16 . 1.404(3) ?
C12 C13 . 1.385(3) ?
C12 H12 . 0.9500 ?
C13 C14 . 1.402(3) ?
C13 H13 . 0.9500 ?
C14 C15 . 1.381(3) ?
C14 H14 . 0.9500 ?
C15 C16 . 1.395(2) ?
C15 H15 . 0.9500 ?
S1 C17 . 1.647(2) ?
N5 C17 . 1.163(2) ?

loop_
_geom_hbond_atom_site_label_D
_geom_hbond_atom_site_label_H
_geom_hbond_atom_site_label_A
_geom_hbond_site_symmetry_A
_geom_hbond_distance_DH
_geom_hbond_distance_HA
_geom_hbond_distance_DA
_geom_hbond_angle_DHA
N1 H1N N5 . 0.90(2) 1.90(2) 2.799(2) 176(2)
N2 H2N N4 4_665 0.90(2) 1.88(2) 2.781(2) 179(2)
N3 H3N S1 . 0.86(2) 2.47(2) 3.317(2) 168(2)

loop_
_cod_related_entry_id
_cod_related_entry_database
_cod_related_entry_code
1 ChemSpider 30656295
